data_7247011
loop_
_publ_author_name
'Brown, Matthew L.'
'Karpiuk, Thomas E.'
'Leznoff, Daniel B.'

_publ_section_title
;
 Emissive lanthanide dicyanoaurate coordination polymers with
 2,2&#x2032;-bipyridine dioxide antenna groups and their hydration states
;
_journal_issue 33
_journal_name_full CrystEngComm
_journal_page_first 4658
_journal_page_last 4668
_journal_paper_doi 10.1039/D3CE00583F
_journal_volume 25
_journal_year 2023
_chemical_formula_moiety
;
0.5(C52 H32 Au6 Ce2 N20 O8), 2(C2 H6 O), 2(H2 O)
;
_chemical_formula_sum 'C30 H32 Au3 Ce N10 O8'
_chemical_formula_weight 1391.67
_space_group_crystal_system monoclinic
_space_group_IT_number 15
_space_group_name_Hall '-C 2yc'
_space_group_name_H-M_alt 'C 1 2/c 1'
_atom_sites_solution_hydrogens mixed
_atom_sites_solution_primary dual
_audit_creation_date 2020-12-01
_audit_creation_method
;
Olex2 1.2
(compiled 2018.05.29 svn.r3508 for OlexSys, GUI svn.r5506)
;
_audit_update_record
;
2022-12-01 deposited with the CCDC.	2023-07-05 downloaded from the CCDC.
;
_cell_angle_alpha 90
_cell_angle_beta 99.778(3)
_cell_angle_gamma 90
_cell_formula_units_Z 4
_cell_length_a 10.854(2)
_cell_length_b 18.197(3)
_cell_length_c 19.849(4)
_cell_measurement_reflns_used 9649
_cell_measurement_temperature 150(2)
_cell_measurement_theta_max 33.421
_cell_measurement_theta_min 2.208
_cell_volume 3863.4(12)
_computing_cell_refinement 'SAINT V8.38A (Bruker, 2016)'
_computing_data_reduction 'SAINT V8.38A (Bruker, 2016)'
_computing_molecular_graphics
;
Olex2 (Dolomanov et al., 2009) and ShelxLE (H\"ubschle et al., 2011)
;
_computing_publication_material 'Olex2 (Dolomanov et al., 2009)'
_computing_structure_refinement 'ShelXL (Sheldrick, 2015)'
_computing_structure_solution 'ShelXT (Sheldrick, 2015)'
_diffrn_ambient_temperature 150(2)
_diffrn_detector 'Bruker APEX2 area detector'
_diffrn_detector_area_resol_mean 8.3
_diffrn_measured_fraction_theta_full 1.000
_diffrn_measured_fraction_theta_max 0.960
_diffrn_measurement_device 'three-circle diffractometer'
_diffrn_measurement_device_type 'Bruker APEX-II CCD'
_diffrn_measurement_method '\f and \w scans'
_diffrn_radiation_monochromator 'horizontally mounted graphite crystal'
_diffrn_radiation_type MoK\a
_diffrn_radiation_wavelength 0.71073
_diffrn_reflns_av_R_equivalents 0.0448
_diffrn_reflns_av_unetI/netI 0.0344
_diffrn_reflns_Laue_measured_fraction_full 1.000
_diffrn_reflns_Laue_measured_fraction_max 0.960
_diffrn_reflns_limit_h_max 16
_diffrn_reflns_limit_h_min -16
_diffrn_reflns_limit_k_max 26
_diffrn_reflns_limit_k_min -28
_diffrn_reflns_limit_l_max 30
_diffrn_reflns_limit_l_min -30
_diffrn_reflns_number 39205
_diffrn_reflns_point_group_measured_fraction_full 1.000
_diffrn_reflns_point_group_measured_fraction_max 0.960
_diffrn_reflns_theta_full 25.242
_diffrn_reflns_theta_max 33.661
_diffrn_reflns_theta_min 2.082
_diffrn_source 'sealed tube'
_diffrn_standards_number 0
_exptl_absorpt_coefficient_mu 12.571
_exptl_absorpt_correction_T_max 0.7467
_exptl_absorpt_correction_T_min 0.4034
_exptl_absorpt_correction_type multi-scan
_exptl_absorpt_process_details
;
SADABS-2016/2 (Bruker,2016/2) was used for absorption correction. 
wR2(int) was 0.1441 before and 0.0509 after correction. 
The Ratio of minimum to maximum transmission is 0.5402.
;
_exptl_crystal_colour colourless
_exptl_crystal_colour_primary colourless
_exptl_crystal_density_diffrn 2.392
_exptl_crystal_description irregular
_exptl_crystal_F_000 2564
_exptl_crystal_recrystallization_method 'Slow evaporation from 1:1 EtOH:H2O'
_exptl_crystal_size_max 0.394
_exptl_crystal_size_mid 0.211
_exptl_crystal_size_min 0.2
_refine_diff_density_max 2.149
_refine_diff_density_min -1.331
_refine_diff_density_rms 0.167
_refine_ls_extinction_method none
_refine_ls_goodness_of_fit_ref 1.017
_refine_ls_hydrogen_treatment mixed
_refine_ls_matrix_type full
_refine_ls_number_parameters 251
_refine_ls_number_reflns 7375
_refine_ls_number_restraints 7
_refine_ls_restrained_S_all 1.017
_refine_ls_R_factor_all 0.0352
_refine_ls_R_factor_gt 0.0253
_refine_ls_shift/su_max 0.002
_refine_ls_shift/su_mean 0.000
_refine_ls_structure_factor_coef Fsqd
_refine_ls_weighting_details 'w=1/[\s^2^(Fo^2^)+(0.0165P)^2^+11.9759P] where P=(Fo^2^+2Fc^2^)/3'
_refine_ls_weighting_scheme calc
_refine_ls_wR_factor_gt 0.0496
_refine_ls_wR_factor_ref 0.0522
_reflns_Friedel_coverage 0.000
_reflns_number_gt 6290
_reflns_number_total 7375
_reflns_threshold_expression 'I > 2\s(I)'
_cod_data_source_file d3ce00583f2.cif
_cod_data_source_block CeEW
_cod_depositor_comments 'Adding full bibliography for 7247008--7247022.cif.'
_cod_original_cell_volume 3863.6(13)
_cod_database_code 7247011
_shelx_shelxl_version_number 2018/3
_shelx_space_group_comment
;
The symmetry employed for this shelxl refinement is uniquely defined
by the following loop, which should always be used as a source of
symmetry information in preference to the above space-group names.
They are only intended as comments.
;
_shelx_estimated_absorpt_t_max 0.188
_shelx_estimated_absorpt_t_min 0.083
_olex2_refinement_description
;
1. Fixed Uiso
 At 1.2 times of:
  All C(H) groups, All C(H,H) groups
 At 1.5 times of:
  All C(H,H,H) groups, All O(H) groups, All O(H,H,H,H) groups
2. Restrained distances
 O1-H1AA = O1-H1AB = O1-H1BC = O1-H1BD
 0.82 with sigma of 0.02
 H1BC-O2B
 1.86 with sigma of 0.02
 H1AA-H1AB
 1.31 with sigma of 0.04
 H1BC-H1BD
 1.31 with sigma of 0.04
3. Others
 Sof(H1BC)=Sof(H1BD)=Sof(O2B)=Sof(H2B)=Sof(C22B)=Sof(H22C)=Sof(H22D)=Sof(C23B)=
 Sof(H23D)=Sof(H23E)=Sof(H23F)=1-FVAR(1)
 Sof(H1AA)=Sof(H1AB)=Sof(O2A)=Sof(H2A)=Sof(C22A)=Sof(H22A)=Sof(H22B)=Sof(C23A)=
 Sof(H23A)=Sof(H23B)=Sof(H23C)=FVAR(1)
4.a Secondary CH2 refined with riding coordinates:
 C22A(H22A,H22B), C22B(H22C,H22D)
4.b Aromatic/amide H refined with riding coordinates:
 C10(H10), C11(H11), C12(H12), C19(H19), C18(H18), C17(H17), C16(H16), C13(H13)
4.c Idealised Me refined as rotating group:
 C23A(H23A,H23B,H23C), C23B(H23D,H23E,H23F)
4.d Idealised tetrahedral OH refined as rotating group:
 O2A(H2A), O2B(H2B)
;
_olex2_date_sample_data_collection 2019-04-17
_olex2_exptl_crystal_mounting_method 'MiTiGen Micromount'

loop_
_space_group_symop_operation_xyz
'x, y, z'
'-x, y, -z+1/2'
'x+1/2, y+1/2, z'
'-x+1/2, y+1/2, -z+1/2'
'-x, -y, -z'
'x, -y, z-1/2'
'-x+1/2, -y+1/2, -z'
'x+1/2, -y+1/2, z-1/2'

loop_
_atom_site_label
_atom_site_type_symbol
_atom_site_fract_x
_atom_site_fract_y
_atom_site_fract_z
_atom_site_U_iso_or_equiv
_atom_site_adp_type
_atom_site_occupancy
_atom_site_site_symmetry_order
_atom_site_calc_flag
_atom_site_refinement_flags_posn
_atom_site_refinement_flags_adp
_atom_site_refinement_flags_occupancy
_atom_site_disorder_assembly
_atom_site_disorder_group
Au1 Au 0.85476(2) 0.34080(2) 0.47226(2) 0.01815(3) Uani 1 1 d . . . . .
O1 O 0.5899(2) 0.34584(12) 0.19401(12) 0.0194(4) Uani 1 1 d D . . . .
H1AA H 0.6650(19) 0.344(5) 0.197(4) 0.029 Uiso 0.647(15) 1 d DR . . A 1
H1BC H 0.661(3) 0.352(10) 0.184(6) 0.029 Uiso 0.353(15) 1 d DR . . A 2
H1AB H 0.559(8) 0.311(4) 0.172(4) 0.029 Uiso 0.647(15) 1 d DR . . A 1
H1BD H 0.553(14) 0.317(8) 0.166(7) 0.029 Uiso 0.353(15) 1 d DR . . A 2
C1 C 0.7470(3) 0.38103(17) 0.39032(16) 0.0200(6) Uani 1 1 d . . . . .
N1 N 0.6795(2) 0.40339(15) 0.34396(15) 0.0243(6) Uani 1 1 d . . . . .
Au2 Au 1.000000 0.500000 0.000000 0.03239(5) Uani 1 2 d S T P . .
N2 N 1.0001(3) 0.26343(17) 0.60213(15) 0.0310(6) Uani 1 1 d . . . . .
C2 C 0.9505(3) 0.29320(18) 0.55479(17) 0.0236(6) Uani 1 1 d . . . . .
Ce1 Ce 0.500000 0.44925(2) 0.250000 0.00949(4) Uani 1 2 d S T P . .
C3 C 0.9685(4) 0.4963(3) 0.0954(3) 0.0434(10) Uani 1 1 d . . . . .
N3 N 0.9478(4) 0.4907(3) 0.1499(2) 0.0632(13) Uani 1 1 d . . . . .
N10 N 0.7025(2) 0.55939(13) 0.19722(13) 0.0148(4) Uani 1 1 d . . . . .
C10 C 0.7979(3) 0.57330(19) 0.24763(16) 0.0225(6) Uani 1 1 d . . . . .
H10 H 0.833428 0.534639 0.276765 0.027 Uiso 1 1 calc R . . . .
O10 O 0.66026(18) 0.49080(11) 0.18765(11) 0.0160(4) Uani 1 1 d . . . . .
N11 N 0.4371(2) 0.56876(13) 0.11554(12) 0.0149(4) Uani 1 1 d . . . . .
C11 C 0.8449(3) 0.6437(2) 0.25750(18) 0.0280(7) Uani 1 1 d . . . . .
H11 H 0.910931 0.653860 0.294256 0.034 Uiso 1 1 calc R . . . .
O11 O 0.42761(18) 0.55896(11) 0.18039(10) 0.0159(4) Uani 1 1 d . . . . .
C12 C 0.7958(3) 0.6990(2) 0.2139(2) 0.0311(8) Uani 1 1 d . . . . .
H12 H 0.828984 0.747382 0.219697 0.037 Uiso 1 1 calc R . . . .
C19 C 0.3371(3) 0.55561(17) 0.06656(17) 0.0218(6) Uani 1 1 d . . . . .
H19 H 0.261954 0.537676 0.079090 0.026 Uiso 1 1 calc R . . . .
O2A O 0.8389(6) 0.3426(4) 0.2034(4) 0.0488(16) Uiso 0.647(15) 1 d . . . A 1
H2A H 0.866149 0.385168 0.198574 0.073 Uiso 0.647(15) 1 calc GR . . A 1
C22A C 0.9060(7) 0.2913(5) 0.1696(4) 0.046(2) Uiso 0.647(15) 1 d . . . A 1
H22A H 0.911424 0.244290 0.195029 0.055 Uiso 0.647(15) 1 calc R . . A 1
H22B H 0.992325 0.309753 0.171395 0.055 Uiso 0.647(15) 1 calc R . . A 1
C23A C 0.8505(7) 0.2763(5) 0.0961(4) 0.046(2) Uiso 0.647(15) 1 d . . . A 1
H23A H 0.765354 0.257331 0.093516 0.069 Uiso 0.647(15) 1 calc GR . . A 1
H23B H 0.901781 0.239886 0.077210 0.069 Uiso 0.647(15) 1 calc GR . . A 1
H23C H 0.848293 0.321971 0.069741 0.069 Uiso 0.647(15) 1 calc GR . . A 1
O2B O 0.8317(8) 0.3590(6) 0.1810(6) 0.033(2) Uiso 0.353(15) 1 d D . . A 2
H2B H 0.780317 0.385969 0.155835 0.050 Uiso 0.353(15) 1 calc GR . . A 2
C22B C 0.9034(13) 0.3192(9) 0.1402(9) 0.047(4) Uiso 0.353(15) 1 d . . . A 2
H22C H 0.911039 0.348375 0.099045 0.056 Uiso 0.353(15) 1 calc R . . A 2
H22D H 0.988592 0.311514 0.166356 0.056 Uiso 0.353(15) 1 calc R . . A 2
C23B C 0.8499(16) 0.2503(11) 0.1198(10) 0.061(5) Uiso 0.353(15) 1 d . . . A 2
H23D H 0.831281 0.223947 0.159956 0.091 Uiso 0.353(15) 1 calc GR . . A 2
H23E H 0.908749 0.221500 0.098212 0.091 Uiso 0.353(15) 1 calc GR . . A 2
H23F H 0.772439 0.257711 0.087137 0.091 Uiso 0.353(15) 1 calc GR . . A 2
C18 C 0.3426(3) 0.56790(19) -0.00174(17) 0.0271(7) Uani 1 1 d . . . . .
H18 H 0.272179 0.557714 -0.035899 0.033 Uiso 1 1 calc R . . . .
C17 C 0.4506(3) 0.5949(2) -0.01970(16) 0.0275(7) Uani 1 1 d . . . . .
H17 H 0.455337 0.604208 -0.066298 0.033 Uiso 1 1 calc R . . . .
C16 C 0.5526(3) 0.60852(18) 0.03085(16) 0.0223(6) Uani 1 1 d . . . . .
H16 H 0.627484 0.627506 0.018854 0.027 Uiso 1 1 calc R . . . .
C15 C 0.5463(3) 0.59459(15) 0.09906(15) 0.0158(5) Uani 1 1 d . . . . .
C13 C 0.6980(3) 0.68386(18) 0.16177(18) 0.0242(6) Uani 1 1 d . . . . .
H13 H 0.663939 0.721601 0.131112 0.029 Uiso 1 1 calc R . . . .
C14 C 0.6497(3) 0.61324(16) 0.15428(15) 0.0155(5) Uani 1 1 d . . . . .

loop_
_atom_site_aniso_label
_atom_site_aniso_U_11
_atom_site_aniso_U_22
_atom_site_aniso_U_33
_atom_site_aniso_U_23
_atom_site_aniso_U_13
_atom_site_aniso_U_12
Au1 0.01805(5) 0.01984(6) 0.01492(5) 0.00230(4) -0.00189(4) 0.00486(4)
O1 0.0200(10) 0.0144(10) 0.0231(11) -0.0101(9) 0.0015(9) 0.0003(8)
C1 0.0206(13) 0.0182(14) 0.0193(14) -0.0008(11) -0.0022(11) 0.0009(11)
N1 0.0241(12) 0.0209(13) 0.0244(14) -0.0018(11) -0.0055(10) 0.0050(10)
Au2 0.01757(8) 0.03120(10) 0.04724(13) -0.01195(9) 0.00220(8) -0.00007(7)
N2 0.0373(16) 0.0285(16) 0.0240(15) 0.0052(12) -0.0039(12) 0.0037(13)
C2 0.0269(15) 0.0199(15) 0.0226(16) 0.0000(12) -0.0002(12) 0.0023(12)
Ce1 0.01095(8) 0.00871(9) 0.00820(9) 0.000 -0.00014(6) 0.000
C3 0.0225(17) 0.053(3) 0.053(3) -0.014(2) 0.0010(17) 0.0017(17)
N3 0.038(2) 0.101(4) 0.050(3) -0.018(3) 0.0055(19) 0.007(2)
N10 0.0122(10) 0.0152(11) 0.0174(11) -0.0002(9) 0.0037(8) -0.0014(8)
C10 0.0134(12) 0.0328(17) 0.0206(15) -0.0008(13) 0.0008(11) -0.0027(12)
O10 0.0156(9) 0.0111(9) 0.0212(10) -0.0001(8) 0.0032(8) -0.0008(7)
N11 0.0159(10) 0.0137(11) 0.0146(11) 0.0036(9) 0.0008(8) 0.0005(8)
C11 0.0194(14) 0.039(2) 0.0260(17) -0.0114(15) 0.0040(12) -0.0103(13)
O11 0.0174(9) 0.0184(10) 0.0122(9) 0.0055(8) 0.0036(7) 0.0029(7)
C12 0.0317(17) 0.0249(17) 0.038(2) -0.0127(15) 0.0101(15) -0.0150(14)
C19 0.0189(13) 0.0207(15) 0.0236(15) 0.0065(12) -0.0031(11) -0.0022(11)
C18 0.0312(16) 0.0242(16) 0.0212(16) 0.0060(13) -0.0091(13) -0.0003(13)
C17 0.0409(19) 0.0282(17) 0.0128(14) 0.0072(13) 0.0025(13) 0.0004(14)
C16 0.0295(15) 0.0198(15) 0.0187(15) 0.0048(12) 0.0070(12) -0.0002(12)
C15 0.0193(12) 0.0117(12) 0.0169(13) 0.0028(10) 0.0043(10) 0.0007(10)
C13 0.0266(15) 0.0158(14) 0.0311(18) -0.0009(13) 0.0076(13) -0.0057(12)
C14 0.0161(12) 0.0155(13) 0.0158(13) 0.0011(10) 0.0052(10) -0.0025(10)

loop_
_atom_type_symbol
_atom_type_description
_atom_type_scat_dispersion_real
_atom_type_scat_dispersion_imag
_atom_type_scat_source
C C 0.0033 0.0016 'International Tables Vol C Tables 4.2.6.8 and 6.1.1.4'
H H 0.0000 0.0000 'International Tables Vol C Tables 4.2.6.8 and 6.1.1.4'
Au Au -2.0133 8.8022 'International Tables Vol C Tables 4.2.6.8 and 6.1.1.4'
Ce Ce -0.2486 2.6331 'International Tables Vol C Tables 4.2.6.8 and 6.1.1.4'
N N 0.0061 0.0033 'International Tables Vol C Tables 4.2.6.8 and 6.1.1.4'
O O 0.0106 0.0060 'International Tables Vol C Tables 4.2.6.8 and 6.1.1.4'

loop_
_geom_angle_atom_site_label_1
_geom_angle_atom_site_label_2
_geom_angle_atom_site_label_3
_geom_angle
_geom_angle_site_symmetry_1
_geom_angle_site_symmetry_3
_geom_angle_publ_flag
C1 Au1 Au2 90.65(9) . 2_755 ?
C1 Au1 C2 174.52(13) . . ?
C2 Au1 Au2 94.43(10) . 2_755 ?
H1AA O1 H1AB 109(5) . . ?
H1BC O1 H1BD 106(5) . . ?
Ce1 O1 H1AA 118(7) . . ?
Ce1 O1 H1BC 118(10) . . ?
Ce1 O1 H1AB 133(7) . . ?
Ce1 O1 H1BD 128(10) . . ?
N1 C1 Au1 176.8(3) . . ?
C1 N1 Ce1 171.2(3) . . ?
Au1 Au2 Au1 180.0 2_755 6_565 ?
C3 Au2 Au1 91.98(13) . 6_565 ?
C3 Au2 Au1 88.02(13) . 2_755 ?
C3 Au2 Au1 91.98(13) 5_765 2_755 ?
C3 Au2 Au1 88.02(13) 5_765 6_565 ?
C3 Au2 C3 180.0 . 5_765 ?
N2 C2 Au1 176.3(3) . . ?
O1 Ce1 O1 80.70(11) 2_655 . ?
O1 Ce1 N1 74.77(8) . 2_655 ?
O1 Ce1 N1 74.77(8) 2_655 . ?
O1 Ce1 N1 76.86(8) . . ?
O1 Ce1 N1 76.86(8) 2_655 2_655 ?
O1 Ce1 O11 118.36(7) . . ?
O1 Ce1 O11 138.82(7) 2_655 . ?
O1 Ce1 O11 138.82(7) . 2_655 ?
O1 Ce1 O11 118.36(7) 2_655 2_655 ?
N1 Ce1 N1 142.48(12) . 2_655 ?
O10 Ce1 O1 147.28(7) . 2_655 ?
O10 Ce1 O1 147.28(7) 2_655 . ?
O10 Ce1 O1 68.57(7) . . ?
O10 Ce1 O1 68.57(7) 2_655 2_655 ?
O10 Ce1 N1 87.19(8) 2_655 2_655 ?
O10 Ce1 N1 87.19(8) . . ?
O10 Ce1 N1 104.47(8) 2_655 . ?
O10 Ce1 N1 104.47(8) . 2_655 ?
O10 Ce1 O10 143.60(9) 2_655 . ?
O10 Ce1 O11 81.15(7) . 2_655 ?
O10 Ce1 O11 69.56(7) . . ?
O10 Ce1 O11 69.56(7) 2_655 2_655 ?
O10 Ce1 O11 81.15(7) 2_655 . ?
O11 Ce1 N1 141.98(8) . . ?
O11 Ce1 N1 74.35(8) . 2_655 ?
O11 Ce1 N1 141.98(8) 2_655 2_655 ?
O11 Ce1 N1 74.35(8) 2_655 . ?
O11 Ce1 O11 72.69(10) 2_655 . ?
N3 C3 Au2 176.6(5) . . ?
C10 N10 C14 121.6(3) . . ?
O10 N10 C10 119.2(3) . . ?
O10 N10 C14 119.2(2) . . ?
N10 C10 H10 119.9 . . ?
N10 C10 C11 120.2(3) . . ?
C11 C10 H10 119.9 . . ?
N10 O10 Ce1 118.64(15) . . ?
O11 N11 C19 119.5(2) . . ?
O11 N11 C15 119.6(2) . . ?
C19 N11 C15 120.9(3) . . ?
C10 C11 H11 120.1 . . ?
C12 C11 C10 119.7(3) . . ?
C12 C11 H11 120.1 . . ?
N11 O11 Ce1 125.61(16) . . ?
C11 C12 H12 120.3 . . ?
C11 C12 C13 119.5(3) . . ?
C13 C12 H12 120.3 . . ?
N11 C19 H19 119.6 . . ?
N11 C19 C18 120.9(3) . . ?
C18 C19 H19 119.6 . . ?
C22A O2A H2A 109.5 . . ?
O2A C22A H22A 108.5 . . ?
O2A C22A H22B 108.5 . . ?
O2A C22A C23A 115.0(6) . . ?
H22A C22A H22B 107.5 . . ?
C23A C22A H22A 108.5 . . ?
C23A C22A H22B 108.5 . . ?
C22A C23A H23A 109.5 . . ?
C22A C23A H23B 109.5 . . ?
C22A C23A H23C 109.5 . . ?
H23A C23A H23B 109.5 . . ?
H23A C23A H23C 109.5 . . ?
H23B C23A H23C 109.5 . . ?
C22B O2B H2B 109.5 . . ?
O2B C22B H22C 109.1 . . ?
O2B C22B H22D 109.1 . . ?
H22C C22B H22D 107.9 . . ?
C23B C22B O2B 112.3(13) . . ?
C23B C22B H22C 109.1 . . ?
C23B C22B H22D 109.1 . . ?
C22B C23B H23D 109.5 . . ?
C22B C23B H23E 109.5 . . ?
C22B C23B H23F 109.5 . . ?
H23D C23B H23E 109.5 . . ?
H23D C23B H23F 109.5 . . ?
H23E C23B H23F 109.5 . . ?
C19 C18 H18 120.2 . . ?
C17 C18 C19 119.5(3) . . ?
C17 C18 H18 120.2 . . ?
C18 C17 H17 120.4 . . ?
C18 C17 C16 119.2(3) . . ?
C16 C17 H17 120.4 . . ?
C17 C16 H16 119.7 . . ?
C17 C16 C15 120.5(3) . . ?
C15 C16 H16 119.7 . . ?
N11 C15 C16 119.0(3) . . ?
N11 C15 C14 119.0(3) . . ?
C16 C15 C14 121.8(3) . . ?
C12 C13 H13 120.2 . . ?
C12 C13 C14 119.7(3) . . ?
C14 C13 H13 120.2 . . ?
N10 C14 C15 119.2(2) . . ?
N10 C14 C13 119.3(3) . . ?
C13 C14 C15 121.4(3) . . ?

loop_
_geom_bond_atom_site_label_1
_geom_bond_atom_site_label_2
_geom_bond_distance
_geom_bond_site_symmetry_2
_geom_bond_publ_flag
Au1 C1 1.976(3) . ?
Au1 Au2 3.2994(5) 2_755 ?
Au1 C2 1.984(3) . ?
O1 H1AA 0.807(19) . ?
O1 H1BC 0.830(18) . ?
O1 H1AB 0.815(19) . ?
O1 H1BD 0.82(2) . ?
O1 Ce1 2.469(2) . ?
C1 N1 1.149(4) . ?
N1 Ce1 2.595(3) . ?
Au2 C3 1.983(5) 5_765 ?
Au2 C3 1.983(5) . ?
N2 C2 1.138(4) . ?
Ce1 O10 2.421(2) . ?
Ce1 O10 2.421(2) 2_655 ?
Ce1 O11 2.479(2) 2_655 ?
Ce1 O11 2.479(2) . ?
C3 N3 1.145(6) . ?
N10 C10 1.336(4) . ?
N10 O10 1.332(3) . ?
N10 C14 1.360(4) . ?
C10 H10 0.9500 . ?
C10 C11 1.381(5) . ?
N11 O11 1.321(3) . ?
N11 C19 1.350(4) . ?
N11 C15 1.365(4) . ?
C11 H11 0.9500 . ?
C11 C12 1.375(6) . ?
C12 H12 0.9500 . ?
C12 C13 1.379(5) . ?
C19 H19 0.9500 . ?
C19 C18 1.385(5) . ?
O2A H2A 0.8400 . ?
O2A C22A 1.421(9) . ?
C22A H22A 0.9900 . ?
C22A H22B 0.9900 . ?
C22A C23A 1.505(12) . ?
C23A H23A 0.9800 . ?
C23A H23B 0.9800 . ?
C23A H23C 0.9800 . ?
O2B H2B 0.8400 . ?
O2B C22B 1.415(16) . ?
C22B H22C 0.9900 . ?
C22B H22D 0.9900 . ?
C22B C23B 1.41(2) . ?
C23B H23D 0.9800 . ?
C23B H23E 0.9800 . ?
C23B H23F 0.9800 . ?
C18 H18 0.9500 . ?
C18 C17 1.373(5) . ?
C17 H17 0.9500 . ?
C17 C16 1.384(5) . ?
C16 H16 0.9500 . ?
C16 C15 1.391(4) . ?
C15 C14 1.469(4) . ?
C13 H13 0.9500 . ?
C13 C14 1.386(4) . ?
